data_7242071
loop_
_publ_author_name
'Li, Wenhao'
'Duan, Wenxue'
'Tang, Qingxuan'
'Li, Zhan-Ting'
'Yang, Guanyu'

_publ_section_title
;
 Simple and efficient syntheses of 2-hydroxy-3H-phenoxazin-3-ones by
 aerobic oxidative cross-cyclocondensation in water
;
_journal_issue 3
_journal_name_full 'Green Chemistry'
_journal_page_first 1136
_journal_page_last 1139
_journal_paper_doi 10.1039/D0GC03861J
_journal_volume 23
_journal_year 2021
_chemical_formula_moiety 'C13 H9 N O3'
_chemical_formula_sum 'C13 H9 N O3'
_chemical_formula_weight 227.21
_space_group_crystal_system triclinic
_space_group_IT_number 2
_space_group_name_Hall '-P 1'
_space_group_name_H-M_alt 'P -1'
_atom_sites_solution_hydrogens geom
_atom_sites_solution_primary iterative
_audit_creation_date 2020-06-04
_audit_creation_method
;
Olex2 1.2
(compiled 2018.05.29 svn.r3508 for OlexSys, GUI svn.r5506)
;
_audit_update_record
;
2020-06-28 deposited with the CCDC.	2021-01-11 downloaded from the CCDC.
;
_cell_angle_alpha 71.388(14)
_cell_angle_beta 80.879(14)
_cell_angle_gamma 66.502(17)
_cell_formula_units_Z 2
_cell_length_a 7.6718(15)
_cell_length_b 7.8925(13)
_cell_length_c 10.0037(14)
_cell_measurement_reflns_used 1036
_cell_measurement_temperature 293(2)
_cell_measurement_theta_max 68.2940
_cell_measurement_theta_min 4.6420
_cell_volume 526.10(17)
_computing_cell_refinement 'CrysAlisPro 1.171.40.53 (Rigaku OD, 2019)'
_computing_data_collection 'CrysAlisPro 1.171.40.53 (Rigaku OD, 2019)'
_computing_data_reduction 'CrysAlisPro 1.171.40.53 (Rigaku OD, 2019)'
_computing_molecular_graphics 'Olex2 (Dolomanov et al., 2009)'
_computing_publication_material 'Olex2 (Dolomanov et al., 2009)'
_computing_structure_refinement 'ShelXL (Sheldrick, 2015)'
_computing_structure_solution
;
Superflip (Palatinus & Chapuis, 2007;Palatinus & van der Lee, 2008;
Palatinus et al., 2012)
;
_diffrn_ambient_temperature 293(2)
_diffrn_detector 'CCD plate'
_diffrn_detector_area_resol_mean 16.2312
_diffrn_detector_type Eos
_diffrn_measured_fraction_theta_full 0.998
_diffrn_measured_fraction_theta_max 0.998
_diffrn_measurement_details
;
List of Runs (angles in degrees, time in seconds):

  # Type    Start    End  Width  t~exp~   \w     \q     \k     \f   Frames
#--------------------------------------------------------------------------
  1  \w   -108.00 -32.00   1.00    2.00    --  -33.50 178.00-150.00   76
  2  \w   -102.00 -15.00   1.00    2.00    --  -33.50 -57.00-180.00   87
  3  \w    -81.00  14.00   1.00    2.00    --  -33.50 112.00  -9.00   95
  4  \w   -108.00 -32.00   1.00    2.00    --  -33.50 178.00 150.00   76
  5  \w    -71.00  39.00   1.00    2.00    --  -33.50  19.00   0.00  110
  6  \w     14.00 107.00   1.00    2.00    --   36.47  37.00-180.00   93
  7  \w     -4.00  77.00   1.00    2.00    --   36.47 -99.00-180.00   81
  8  \w      8.00 106.00   1.00    2.00    --   36.47  77.00  60.00   98
  9  \w     57.00 110.00   1.00    2.00    --   36.47 178.00  30.00   53
 10  \w     38.00 110.00   1.00    2.50    --  108.00 -94.00 150.00   72
 11  \w     38.00 110.00   1.00    2.50    --  108.00 -94.00 -90.00   72
 12  \w     82.00 178.00   1.00    2.50    --  108.00  30.00 -30.00   96
 13  \w     38.00 128.00   1.00    2.50    --  108.00 -45.00 150.00   90
 14  \w     40.00 128.00   1.00    2.50    --  108.00 -61.00 -60.00   88
 15  \w    100.00 178.00   1.00    2.50    --  108.00 111.00 -60.00   78
 16  \w     96.00 133.00   1.00    2.50    --  108.00  77.00  90.00   37
 17  \w     52.00 119.00   1.00    2.50    --  108.00 -61.00-120.00   67
 18  \w     40.00 119.00   1.00    2.50    --  108.00 -45.00  30.00   79
 19  \w     63.00 107.00   1.00    2.50    --  108.00-111.00  90.00   44
 20  \w     79.00 105.00   1.00    2.50    --  108.00 -94.00 -30.00   26
 21  \w     90.00 177.00   1.00    2.50    --  108.00  30.00  60.00   87
 22  \w     88.00 155.00   1.00    2.50    --  108.00  61.00   0.00   67
;
_diffrn_measurement_device 'four-circle diffractometer'
_diffrn_measurement_device_type 'Xcalibur, Eos, Gemini'
_diffrn_measurement_method '\w scans'
_diffrn_orient_matrix_type 'CrysAlisPro convention (1999,Acta A55,543-557)'
_diffrn_orient_matrix_UB_11 -0.1342119000
_diffrn_orient_matrix_UB_12 0.1314071000
_diffrn_orient_matrix_UB_13 0.0888879000
_diffrn_orient_matrix_UB_21 -0.0418556000
_diffrn_orient_matrix_UB_22 0.1741118000
_diffrn_orient_matrix_UB_23 -0.1327415000
_diffrn_orient_matrix_UB_31 -0.1680593000
_diffrn_orient_matrix_UB_32 -0.0406716000
_diffrn_orient_matrix_UB_33 -0.0303017000
_diffrn_radiation_monochromator graphite
_diffrn_radiation_probe x-ray
_diffrn_radiation_type CuK\a
_diffrn_radiation_wavelength 1.54184
_diffrn_reflns_av_R_equivalents 0.0260
_diffrn_reflns_av_unetI/netI 0.0377
_diffrn_reflns_Laue_measured_fraction_full 0.998
_diffrn_reflns_Laue_measured_fraction_max 0.998
_diffrn_reflns_limit_h_max 7
_diffrn_reflns_limit_h_min -9
_diffrn_reflns_limit_k_max 6
_diffrn_reflns_limit_k_min -9
_diffrn_reflns_limit_l_max 11
_diffrn_reflns_limit_l_min -11
_diffrn_reflns_number 3745
_diffrn_reflns_point_group_measured_fraction_full 0.998
_diffrn_reflns_point_group_measured_fraction_max 0.998
_diffrn_reflns_theta_full 67.075
_diffrn_reflns_theta_max 67.075
_diffrn_reflns_theta_min 4.667
_diffrn_source 'fine-focus sealed X-ray tube'
_diffrn_source_type 'Enhance (Cu) X-ray Source'
_exptl_absorpt_coefficient_mu 0.859
_exptl_absorpt_correction_T_max 1.00000
_exptl_absorpt_correction_T_min 0.49941
_exptl_absorpt_correction_type multi-scan
_exptl_absorpt_process_details
;
CrysAlisPro 1.171.40.53 (Rigaku Oxford Diffraction, 2019)
Empirical absorption correction using spherical harmonics,
 implemented in SCALE3 ABSPACK scaling algorithm.
;
_exptl_crystal_colour red
_exptl_crystal_colour_primary red
_exptl_crystal_density_diffrn 1.434
_exptl_crystal_description block
_exptl_crystal_F_000 236
_exptl_crystal_size_max 0.2
_exptl_crystal_size_mid 0.15
_exptl_crystal_size_min 0.13
_refine_diff_density_max 0.171
_refine_diff_density_min -0.160
_refine_diff_density_rms 0.036
_refine_ls_extinction_coef 0.0084(16)
_refine_ls_extinction_expression Fc^*^=kFc[1+0.001xFc^2^\l^3^/sin(2\q)]^-1/4^
_refine_ls_extinction_method 'SHELXL-2014/7 (Sheldrick 2014'
_refine_ls_goodness_of_fit_ref 1.025
_refine_ls_hydrogen_treatment constr
_refine_ls_matrix_type full
_refine_ls_number_parameters 157
_refine_ls_number_reflns 1874
_refine_ls_number_restraints 0
_refine_ls_restrained_S_all 1.025
_refine_ls_R_factor_all 0.0732
_refine_ls_R_factor_gt 0.0472
_refine_ls_shift/su_max 0.000
_refine_ls_shift/su_mean 0.000
_refine_ls_structure_factor_coef Fsqd
_refine_ls_weighting_details 'w=1/[\s^2^(Fo^2^)+(0.0708P)^2^+0.0206P] where P=(Fo^2^+2Fc^2^)/3'
_refine_ls_weighting_scheme calc
_refine_ls_wR_factor_gt 0.1264
_refine_ls_wR_factor_ref 0.1481
_reflns_Friedel_coverage 0.000
_reflns_number_gt 1195
_reflns_number_total 1874
_reflns_threshold_expression 'I > 2\s(I)'
_cod_data_source_file d0gc03861j2.cif
_cod_data_source_block 20200637
_cod_depositor_comments 'Adding full bibliography for 7242065--7242072.cif.'
_cod_database_code 7242071
_shelx_shelxl_version_number 2014/7
_chemical_oxdiff_formula C20H20N4O4Cl1
_shelx_space_group_comment
;
The symmetry employed for this shelxl refinement is uniquely defined
by the following loop, which should always be used as a source of
symmetry information in preference to the above space-group names.
They are only intended as comments.
;
_shelx_estimated_absorpt_t_max 0.897
_shelx_estimated_absorpt_t_min 0.847
_reflns_odcompleteness_completeness 99.79
_reflns_odcompleteness_iscentric 1
_reflns_odcompleteness_theta 66.97
_olex2_refinement_description
;
1. Fixed Uiso
 At 1.2 times of:
  All C(H) groups
 At 1.5 times of:
  All C(H,H,H) groups, All O(H) groups
2.a Aromatic/amide H refined with riding coordinates:
 C1(H1), C2(H2), C3(H3A), C4(H4), C12(H12)
2.b Idealised Me refined as rotating group:
 C13(H13A,H13B,H13C)
2.c Idealised tetrahedral OH refined as rotating group:
 O3(H3)
;
_olex2_submission_special_instructions 'No special instructions were received'
_oxdiff_exptl_absorpt_empirical_details
;
Empirical correction (ABSPACK) includes:
- Absorption correction using spherical harmonics
- Frame scaling
;
_oxdiff_exptl_absorpt_empirical_full_max 1.687
_oxdiff_exptl_absorpt_empirical_full_min 0.770

loop_
_space_group_symop_operation_xyz
'x, y, z'
'-x, -y, -z'

loop_
_atom_site_label
_atom_site_type_symbol
_atom_site_fract_x
_atom_site_fract_y
_atom_site_fract_z
_atom_site_U_iso_or_equiv
_atom_site_adp_type
_atom_site_occupancy
_atom_site_site_symmetry_order
_atom_site_calc_flag
_atom_site_refinement_flags_posn
_atom_site_refinement_flags_adp
_atom_site_refinement_flags_occupancy
_atom_site_disorder_assembly
_atom_site_disorder_group
O1 O 0.3374(2) -0.13821(19) 0.46721(15) 0.0551(4) Uani 1 1 d . . . . .
O2 O 0.4964(2) 0.2869(2) 0.06719(14) 0.0639(5) Uani 1 1 d . . . . .
O3 O 0.3010(2) 0.59238(19) 0.16758(16) 0.0648(5) Uani 1 1 d . . . . .
H3 H 0.3673 0.5841 0.0953 0.097 Uiso 1 1 calc GR . . . .
N1 N 0.1206(3) 0.1815(3) 0.56981(19) 0.0556(5) Uani 1 1 d . . . . .
C1 C 0.2517(4) -0.3461(3) 0.6703(2) 0.0636(7) Uani 1 1 d . . . . .
H1 H 0.3235 -0.4499 0.6348 0.076 Uiso 1 1 calc R . . . .
C2 C 0.1559(4) -0.3729(4) 0.7995(3) 0.0712(7) Uani 1 1 d . . . . .
H2 H 0.1649 -0.4965 0.8525 0.085 Uiso 1 1 calc R . . . .
C3 C 0.0467(4) -0.2178(4) 0.8510(3) 0.0719(7) Uani 1 1 d . . . . .
H3A H -0.0184 -0.2381 0.9377 0.086 Uiso 1 1 calc R . . . .
C4 C 0.0332(3) -0.0343(4) 0.7755(2) 0.0656(7) Uani 1 1 d . . . . .
H4 H -0.0406 0.0689 0.8110 0.079 Uiso 1 1 calc R . . . .
C5 C 0.1307(3) -0.0030(3) 0.6450(2) 0.0532(5) Uani 1 1 d . . . . .
C6 C 0.2385(3) -0.1616(3) 0.5950(2) 0.0519(5) Uani 1 1 d . . . . .
C7 C 0.2170(3) 0.2028(3) 0.4496(2) 0.0485(5) Uani 1 1 d . . . . .
C8 C 0.3313(3) 0.0420(3) 0.3915(2) 0.0461(5) Uani 1 1 d . . . . .
C9 C 0.4282(3) 0.0615(3) 0.2665(2) 0.0470(5) Uani 1 1 d . . . . .
C10 C 0.4178(3) 0.2532(3) 0.1852(2) 0.0482(5) Uani 1 1 d . . . . .
C11 C 0.3064(3) 0.4167(3) 0.2447(2) 0.0495(5) Uani 1 1 d . . . . .
C12 C 0.2115(3) 0.3913(3) 0.3693(2) 0.0537(6) Uani 1 1 d . . . . .
H12 H 0.1418 0.4964 0.4039 0.064 Uiso 1 1 calc R . . . .
C13 C 0.5413(4) -0.1048(3) 0.2069(2) 0.0685(7) Uani 1 1 d . . . . .
H13A H 0.6239 -0.2076 0.2772 0.103 Uiso 1 1 calc GR . . . .
H13B H 0.6160 -0.0639 0.1260 0.103 Uiso 1 1 calc GR . . . .
H13C H 0.4563 -0.1490 0.1795 0.103 Uiso 1 1 calc GR . . . .

loop_
_atom_site_aniso_label
_atom_site_aniso_U_11
_atom_site_aniso_U_22
_atom_site_aniso_U_33
_atom_site_aniso_U_23
_atom_site_aniso_U_13
_atom_site_aniso_U_12
O1 0.0685(10) 0.0391(8) 0.0560(9) -0.0052(6) -0.0059(7) -0.0235(7)
O2 0.0947(13) 0.0507(9) 0.0486(9) -0.0113(7) 0.0064(8) -0.0349(9)
O3 0.0815(12) 0.0385(8) 0.0658(10) -0.0080(7) 0.0124(9) -0.0244(8)
N1 0.0512(11) 0.0468(10) 0.0594(11) -0.0050(8) 0.0011(9) -0.0176(9)
C1 0.0737(16) 0.0475(13) 0.0669(15) 0.0024(11) -0.0158(13) -0.0294(12)
C2 0.0762(17) 0.0579(15) 0.0709(16) 0.0130(12) -0.0173(13) -0.0349(14)
C3 0.0637(16) 0.0745(17) 0.0654(15) 0.0072(12) -0.0043(13) -0.0338(14)
C4 0.0551(14) 0.0657(15) 0.0643(15) -0.0032(11) 0.0006(12) -0.0235(12)
C5 0.0471(12) 0.0466(12) 0.0589(13) 0.0001(9) -0.0076(10) -0.0198(10)
C6 0.0542(13) 0.0488(12) 0.0519(12) -0.0004(9) -0.0120(10) -0.0253(11)
C7 0.0460(12) 0.0405(11) 0.0531(12) -0.0058(9) -0.0046(10) -0.0150(9)
C8 0.0517(12) 0.0376(11) 0.0509(12) -0.0055(8) -0.0108(10) -0.0207(10)
C9 0.0575(13) 0.0397(11) 0.0470(11) -0.0096(9) -0.0107(10) -0.0201(10)
C10 0.0566(13) 0.0437(11) 0.0471(11) -0.0092(9) -0.0076(10) -0.0221(10)
C11 0.0536(13) 0.0361(11) 0.0547(12) -0.0038(9) -0.0061(10) -0.0180(10)
C12 0.0547(13) 0.0371(11) 0.0622(13) -0.0101(9) 0.0029(11) -0.0148(10)
C13 0.106(2) 0.0480(13) 0.0551(13) -0.0159(10) 0.0002(13) -0.0328(14)

loop_
_atom_type_symbol
_atom_type_description
_atom_type_scat_dispersion_real
_atom_type_scat_dispersion_imag
_atom_type_scat_source
C C 0.0181 0.0091 'International Tables Vol C Tables 4.2.6.8 and 6.1.1.4'
H H 0.0000 0.0000 'International Tables Vol C Tables 4.2.6.8 and 6.1.1.4'
N N 0.0311 0.0180 'International Tables Vol C Tables 4.2.6.8 and 6.1.1.4'
O O 0.0492 0.0322 'International Tables Vol C Tables 4.2.6.8 and 6.1.1.4'

loop_
_geom_angle_atom_site_label_1
_geom_angle_atom_site_label_2
_geom_angle_atom_site_label_3
_geom_angle
_geom_angle_site_symmetry_1
_geom_angle_site_symmetry_3
_geom_angle_publ_flag
C8 O1 C6 119.10(17) . . ?
C11 O3 H3 109.5 . . ?
C7 N1 C5 117.74(19) . . ?
C2 C1 H1 120.8 . . ?
C2 C1 C6 118.4(2) . . ?
C6 C1 H1 120.8 . . ?
C1 C2 H2 119.7 . . ?
C1 C2 C3 120.6(2) . . ?
C3 C2 H2 119.7 . . ?
C2 C3 H3A 119.6 . . ?
C4 C3 C2 120.7(2) . . ?
C4 C3 H3A 119.6 . . ?
C3 C4 H4 120.1 . . ?
C3 C4 C5 119.9(2) . . ?
C5 C4 H4 120.1 . . ?
N1 C5 C4 120.1(2) . . ?
N1 C5 C6 121.7(2) . . ?
C6 C5 C4 118.2(2) . . ?
O1 C6 C1 117.5(2) . . ?
O1 C6 C5 120.39(18) . . ?
C1 C6 C5 122.1(2) . . ?
N1 C7 C8 122.94(18) . . ?
N1 C7 C12 119.4(2) . . ?
C12 C7 C8 117.65(19) . . ?
O1 C8 C7 118.08(18) . . ?
C9 C8 O1 118.06(18) . . ?
C9 C8 C7 123.85(18) . . ?
C8 C9 C10 117.85(19) . . ?
C8 C9 C13 123.09(18) . . ?
C10 C9 C13 119.05(18) . . ?
O2 C10 C9 122.75(19) . . ?
O2 C10 C11 118.44(18) . . ?
C9 C10 C11 118.81(18) . . ?
O3 C11 C10 117.46(18) . . ?
C12 C11 O3 121.03(19) . . ?
C12 C11 C10 121.50(18) . . ?
C7 C12 H12 119.8 . . ?
C11 C12 C7 120.3(2) . . ?
C11 C12 H12 119.8 . . ?
C9 C13 H13A 109.5 . . ?
C9 C13 H13B 109.5 . . ?
C9 C13 H13C 109.5 . . ?
H13A C13 H13B 109.5 . . ?
H13A C13 H13C 109.5 . . ?
H13B C13 H13C 109.5 . . ?

loop_
_geom_bond_atom_site_label_1
_geom_bond_atom_site_label_2
_geom_bond_distance
_geom_bond_site_symmetry_2
_geom_bond_publ_flag
O1 C6 1.378(2) . ?
O1 C8 1.367(2) . ?
O2 C10 1.237(2) . ?
O3 H3 0.8200 . ?
O3 C11 1.342(2) . ?
N1 C5 1.386(3) . ?
N1 C7 1.307(3) . ?
C1 H1 0.9300 . ?
C1 C2 1.380(3) . ?
C1 C6 1.380(3) . ?
C2 H2 0.9300 . ?
C2 C3 1.383(4) . ?
C3 H3A 0.9300 . ?
C3 C4 1.373(3) . ?
C4 H4 0.9300 . ?
C4 C5 1.399(3) . ?
C5 C6 1.394(3) . ?
C7 C8 1.463(3) . ?
C7 C12 1.435(3) . ?
C8 C9 1.346(3) . ?
C9 C10 1.448(3) . ?
C9 C13 1.502(3) . ?
C10 C11 1.483(3) . ?
C11 C12 1.339(3) . ?
C12 H12 0.9300 . ?
C13 H13A 0.9600 . ?
C13 H13B 0.9600 . ?
C13 H13C 0.9600 . ?

loop_
_geom_torsion_atom_site_label_1
_geom_torsion_atom_site_label_2
_geom_torsion_atom_site_label_3
_geom_torsion_atom_site_label_4
_geom_torsion
_geom_torsion_site_symmetry_1
_geom_torsion_site_symmetry_2
_geom_torsion_site_symmetry_3
_geom_torsion_site_symmetry_4
_geom_torsion_publ_flag
O1 C8 C9 C10 178.62(16) . . . . ?
O1 C8 C9 C13 0.2(3) . . . . ?
O2 C10 C11 O3 -1.5(3) . . . . ?
O2 C10 C11 C12 177.3(2) . . . . ?
O3 C11 C12 C7 179.27(19) . . . . ?
N1 C5 C6 O1 -0.7(3) . . . . ?
N1 C5 C6 C1 178.9(2) . . . . ?
N1 C7 C8 O1 -0.3(3) . . . . ?
N1 C7 C8 C9 178.5(2) . . . . ?
N1 C7 C12 C11 -178.73(19) . . . . ?
C1 C2 C3 C4 -0.8(4) . . . . ?
C2 C1 C6 O1 179.10(19) . . . . ?
C2 C1 C6 C5 -0.6(3) . . . . ?
C2 C3 C4 C5 0.0(4) . . . . ?
C3 C4 C5 N1 -178.7(2) . . . . ?
C3 C4 C5 C6 0.5(3) . . . . ?
C4 C5 C6 O1 -179.88(18) . . . . ?
C4 C5 C6 C1 -0.2(3) . . . . ?
C5 N1 C7 C8 0.8(3) . . . . ?
C5 N1 C7 C12 -179.47(18) . . . . ?
C6 O1 C8 C7 -0.8(3) . . . . ?
C6 O1 C8 C9 -179.63(17) . . . . ?
C6 C1 C2 C3 1.1(4) . . . . ?
C7 N1 C5 C4 178.77(19) . . . . ?
C7 N1 C5 C6 -0.3(3) . . . . ?
C7 C8 C9 C10 -0.1(3) . . . . ?
C7 C8 C9 C13 -178.58(19) . . . . ?
C8 O1 C6 C1 -178.36(18) . . . . ?
C8 O1 C6 C5 1.3(3) . . . . ?
C8 C7 C12 C11 1.0(3) . . . . ?
C8 C9 C10 O2 -177.51(19) . . . . ?
C8 C9 C10 C11 1.6(3) . . . . ?
C9 C10 C11 O3 179.33(18) . . . . ?
C9 C10 C11 C12 -1.9(3) . . . . ?
C10 C11 C12 C7 0.5(3) . . . . ?
C12 C7 C8 O1 -179.97(17) . . . . ?
C12 C7 C8 C9 -1.2(3) . . . . ?
C13 C9 C10 O2 1.0(3) . . . . ?
C13 C9 C10 C11 -179.8(2) . . . . ?
